data_2229180
loop_
_publ_author_name
'de Vries, Elise J. C.'
'Gamble, Caryn'
'Shaikjee, Ahmed'

_publ_section_title
;
 [1-(Carboxymethyl)cyclohexyl]methanaminium nitrate
;
_journal_coeditor_code PB2049
_journal_issue 2
_journal_name_full 'Acta Crystallographica Section E'
_journal_page_first o513
_journal_paper_doi 10.1107/S1600536811001267
_journal_volume 67
_journal_year 2011
_chemical_formula_iupac 'C9 H18 N O2 +, N O3 -'
_chemical_formula_moiety 'C9 H18 N O2 +, N O3 -'
_chemical_formula_sum 'C9 H18 N2 O5'
_chemical_formula_weight 234.25
_chemical_name_common 'anhydrous gabapentin nitrate complex'
_chemical_name_systematic
;
[1-(Carboxymethyl)cyclohexyl]methanaminium nitrate
;
_space_group_IT_number 19
_symmetry_cell_setting orthorhombic
_symmetry_space_group_name_Hall 'P 2ac 2ab'
_symmetry_space_group_name_H-M 'P 21 21 21'
_atom_sites_solution_hydrogens geom
_atom_sites_solution_primary direct
_atom_sites_solution_secondary difmap
_cell_angle_alpha 90.00
_cell_angle_beta 90.00
_cell_angle_gamma 90.00
_cell_formula_units_Z 4
_cell_length_a 8.1743(8)
_cell_length_b 11.5945(11)
_cell_length_c 12.0396(9)
_cell_measurement_reflns_used 1858
_cell_measurement_temperature 173(2)
_cell_measurement_theta_max 25.77
_cell_measurement_theta_min 3.01
_cell_volume 1141.08(18)
_computing_cell_refinement 'SAINT-NT (Bruker, 2005)'
_computing_data_collection 'APEX2 (Bruker, 2005)'
_computing_data_reduction 'SAINT-NT (Bruker, 2005)'
_computing_molecular_graphics 'X-SEED (Barbour, 2001; Atwood & Barbour, 2003)'
_computing_publication_material 'X-SEED (Barbour, 2001; Atwood & Barbour, 2003)'
_computing_structure_refinement 'SHELXL97 (Sheldrick, 2008)'
_computing_structure_solution 'SHELXS97 (Sheldrick, 2008)'
_diffrn_ambient_temperature 173(2)
_diffrn_measured_fraction_theta_full 1.000
_diffrn_measured_fraction_theta_max 1.000
_diffrn_measurement_device_type 'Bruker APEXII CCD'
_diffrn_measurement_method '\f and \w'
_diffrn_radiation_monochromator graphite
_diffrn_radiation_source 'fine-focus sealed tube'
_diffrn_radiation_type MoK\a
_diffrn_radiation_wavelength 0.71073
_diffrn_reflns_av_R_equivalents 0.0442
_diffrn_reflns_av_sigmaI/netI 0.0359
_diffrn_reflns_limit_h_max 8
_diffrn_reflns_limit_h_min -10
_diffrn_reflns_limit_k_max 14
_diffrn_reflns_limit_k_min -12
_diffrn_reflns_limit_l_max 15
_diffrn_reflns_limit_l_min -13
_diffrn_reflns_number 5654
_diffrn_reflns_theta_full 26.99
_diffrn_reflns_theta_max 26.99
_diffrn_reflns_theta_min 2.44
_exptl_absorpt_coefficient_mu 0.111
_exptl_absorpt_correction_type none
_exptl_crystal_colour colourless
_exptl_crystal_density_diffrn 1.364
_exptl_crystal_density_method 'not measured'
_exptl_crystal_description plate
_exptl_crystal_F_000 504
_exptl_crystal_size_max 0.65
_exptl_crystal_size_mid 0.15
_exptl_crystal_size_min 0.14
_refine_diff_density_max 0.223
_refine_diff_density_min -0.144
_refine_ls_extinction_method none
_refine_ls_goodness_of_fit_ref 1.055
_refine_ls_hydrogen_treatment constr
_refine_ls_matrix_type full
_refine_ls_number_parameters 146
_refine_ls_number_reflns 1448
_refine_ls_number_restraints 0
_refine_ls_restrained_S_all 1.055
_refine_ls_R_factor_all 0.0394
_refine_ls_R_factor_gt 0.0333
_refine_ls_shift/su_max 0.000
_refine_ls_shift/su_mean 0.000
_refine_ls_structure_factor_coef Fsqd
_refine_ls_weighting_details 'calc w=1/[\s^2^(Fo^2^)+(0.0451P)^2^+0.0272P] where P=(Fo^2^+2Fc^2^)/3'
_refine_ls_weighting_scheme calc
_refine_ls_wR_factor_gt 0.0813
_refine_ls_wR_factor_ref 0.0841
_reflns_number_gt 1278
_reflns_number_total 1448
_reflns_threshold_expression I>2\s(I)
_cod_data_source_file pb2049.cif
_cod_data_source_block I
_cod_database_code 2229180
_cod_database_fobs_code 2229180

loop_
_symmetry_equiv_pos_as_xyz
'x, y, z'
'-x+1/2, -y, z+1/2'
'x+1/2, -y+1/2, -z'
'-x, y+1/2, -z+1/2'

loop_
_atom_site_type_symbol
_atom_site_label
_atom_site_fract_x
_atom_site_fract_y
_atom_site_fract_z
_atom_site_U_iso_or_equiv
_atom_site_adp_type
_atom_site_calc_flag
_atom_site_refinement_flags
_atom_site_occupancy
_atom_site_disorder_assembly
_atom_site_disorder_group
C C1 0.5335(2) 0.08869(17) 0.35572(15) 0.0209(4) Uani d . 1 . .
C C2 0.3870(2) 0.03596(17) 0.41650(16) 0.0221(4) Uani d . 1 . .
H H2A 0.4250 0.0031 0.4879 0.026 Uiso calc R 1 . .
H H2B 0.3076 0.0979 0.4337 0.026 Uiso calc R 1 . .
C C3 0.3003(3) -0.0580(2) 0.35067(17) 0.0301(5) Uani d . 1 . .
H H3B 0.2046 -0.0860 0.3932 0.036 Uiso calc R 1 . .
H H3A 0.3756 -0.1238 0.3393 0.036 Uiso calc R 1 . .
C C4 0.2437(3) -0.0124(2) 0.23826(18) 0.0369(6) Uani d . 1 . .
H H4B 0.1597 0.0480 0.2497 0.044 Uiso calc R 1 . .
H H4A 0.1931 -0.0759 0.1953 0.044 Uiso calc R 1 . .
C C5 0.3869(3) 0.0380(2) 0.17244(17) 0.0354(6) Uani d . 1 . .
H H5A 0.4643 -0.0246 0.1530 0.042 Uiso calc R 1 . .
H H5B 0.3456 0.0721 0.1025 0.042 Uiso calc R 1 . .
C C6 0.4764(3) 0.13032(18) 0.23945(16) 0.0272(5) Uani d . 1 . .
H H6B 0.4031 0.1975 0.2490 0.033 Uiso calc R 1 . .
H H6A 0.5732 0.1564 0.1968 0.033 Uiso calc R 1 . .
C C7 0.5943(3) 0.19806(17) 0.41759(16) 0.0255(5) Uani d . 1 . .
H H7A 0.6985 0.2230 0.3833 0.031 Uiso calc R 1 . .
H H7B 0.5136 0.2605 0.4055 0.031 Uiso calc R 1 . .
C C8 0.6213(3) 0.18538(18) 0.54059(17) 0.0243(5) Uani d . 1 . .
C C9 0.6729(3) 0.0019(2) 0.33743(16) 0.0273(5) Uani d . 1 . .
H H9A 0.6386 -0.0538 0.2797 0.033 Uiso calc R 1 . .
H H9B 0.7694 0.0440 0.3086 0.033 Uiso calc R 1 . .
N N1 0.7225(2) -0.06315(16) 0.43807(14) 0.0290(4) Uani d . 1 . .
H H1A 0.8126 -0.1063 0.4226 0.043 Uiso calc R 1 . .
H H1B 0.6393 -0.1103 0.4596 0.043 Uiso calc R 1 . .
H H1C 0.7460 -0.0128 0.4938 0.043 Uiso calc R 1 . .
O O1 0.7213(2) 0.12161(14) 0.58267(12) 0.0343(4) Uani d . 1 . .
O O2 0.5264(2) 0.25326(14) 0.59950(11) 0.0325(4) Uani d . 1 . .
H H2C 0.5456 0.2434 0.6674 0.039 Uiso calc R 1 . .
N N2 0.4911(2) 0.27445(15) 0.87814(13) 0.0245(4) Uani d . 1 . .
O O3 0.3960(2) 0.34667(14) 0.84059(13) 0.0397(4) Uani d . 1 . .
O O4 0.5086(2) 0.26085(14) 0.97989(11) 0.0351(4) Uani d . 1 . .
O O5 0.5740(2) 0.21168(14) 0.81312(11) 0.0333(4) Uani d . 1 . .

loop_
_atom_site_aniso_label
_atom_site_aniso_U_11
_atom_site_aniso_U_22
_atom_site_aniso_U_33
_atom_site_aniso_U_12
_atom_site_aniso_U_13
_atom_site_aniso_U_23
C1 0.0231(11) 0.0206(10) 0.0191(9) -0.0003(8) 0.0014(8) 0.0006(7)
C2 0.0206(10) 0.0232(10) 0.0224(9) 0.0005(9) 0.0021(8) 0.0002(8)
C3 0.0306(12) 0.0289(12) 0.0307(11) -0.0083(10) -0.0026(10) 0.0029(9)
C4 0.0397(14) 0.0353(13) 0.0358(13) -0.0083(12) -0.0138(10) -0.0028(10)
C5 0.0492(15) 0.0355(13) 0.0215(10) -0.0054(12) -0.0070(10) 0.0010(9)
C6 0.0330(13) 0.0274(11) 0.0212(10) -0.0035(10) -0.0009(9) 0.0051(8)
C7 0.0265(11) 0.0211(10) 0.0288(11) -0.0043(9) -0.0007(9) 0.0025(8)
C8 0.0220(11) 0.0213(10) 0.0297(11) -0.0052(9) -0.0004(9) -0.0016(8)
C9 0.0294(11) 0.0283(12) 0.0241(10) 0.0030(10) 0.0062(9) 0.0031(9)
N1 0.0279(10) 0.0273(10) 0.0318(10) 0.0078(8) 0.0056(8) 0.0008(8)
O1 0.0364(10) 0.0356(9) 0.0307(8) 0.0084(8) -0.0063(7) -0.0017(7)
O2 0.0340(9) 0.0381(9) 0.0254(7) 0.0089(8) -0.0028(6) -0.0040(6)
N2 0.0241(10) 0.0224(9) 0.0268(9) -0.0001(8) -0.0017(7) 0.0001(7)
O3 0.0399(10) 0.0424(10) 0.0369(9) 0.0201(9) -0.0004(8) 0.0076(7)
O4 0.0458(10) 0.0381(9) 0.0214(7) 0.0065(8) -0.0056(7) -0.0010(7)
O5 0.0353(9) 0.0357(9) 0.0288(8) 0.0143(8) -0.0002(7) -0.0053(7)

loop_
_atom_type_symbol
_atom_type_description
_atom_type_scat_dispersion_real
_atom_type_scat_dispersion_imag
_atom_type_scat_source
C C 0.0033 0.0016 'International Tables Vol C Tables 4.2.6.8 and 6.1.1.4'
H H 0.0000 0.0000 'International Tables Vol C Tables 4.2.6.8 and 6.1.1.4'
N N 0.0061 0.0033 'International Tables Vol C Tables 4.2.6.8 and 6.1.1.4'
O O 0.0106 0.0060 'International Tables Vol C Tables 4.2.6.8 and 6.1.1.4'

loop_
_geom_angle_atom_site_label_1
_geom_angle_atom_site_label_2
_geom_angle_atom_site_label_3
_geom_angle_site_symmetry_1
_geom_angle_site_symmetry_3
_geom_angle
_geom_angle_publ_flag
C2 C1 C9 . . 112.79(16) ?
C2 C1 C7 . . 110.32(16) ?
C9 C1 C7 . . 111.50(17) ?
C2 C1 C6 . . 108.67(17) ?
C9 C1 C6 . . 107.29(16) ?
C7 C1 C6 . . 105.95(16) ?
C3 C2 C1 . . 113.65(16) ?
C3 C2 H2A . . 108.8 ?
C1 C2 H2A . . 108.8 ?
C3 C2 H2B . . 108.8 ?
C1 C2 H2B . . 108.8 ?
H2A C2 H2B . . 107.7 ?
C2 C3 C4 . . 110.82(19) ?
C2 C3 H3B . . 109.5 ?
C4 C3 H3B . . 109.5 ?
C2 C3 H3A . . 109.5 ?
C4 C3 H3A . . 109.5 ?
H3B C3 H3A . . 108.1 ?
C3 C4 C5 . . 111.1(2) ?
C3 C4 H4B . . 109.4 ?
C5 C4 H4B . . 109.4 ?
C3 C4 H4A . . 109.4 ?
C5 C4 H4A . . 109.4 ?
H4B C4 H4A . . 108.0 ?
C6 C5 C4 . . 111.14(18) ?
C6 C5 H5A . . 109.4 ?
C4 C5 H5A . . 109.4 ?
C6 C5 H5B . . 109.4 ?
C4 C5 H5B . . 109.4 ?
H5A C5 H5B . . 108.0 ?
C5 C6 C1 . . 113.72(17) ?
C5 C6 H6B . . 108.8 ?
C1 C6 H6B . . 108.8 ?
C5 C6 H6A . . 108.8 ?
C1 C6 H6A . . 108.8 ?
H6B C6 H6A . . 107.7 ?
C8 C7 C1 . . 116.07(16) ?
C8 C7 H7A . . 108.3 ?
C1 C7 H7A . . 108.3 ?
C8 C7 H7B . . 108.3 ?
C1 C7 H7B . . 108.3 ?
H7A C7 H7B . . 107.4 ?
O1 C8 O2 . . 122.55(19) ?
O1 C8 C7 . . 124.7(2) ?
O2 C8 C7 . . 112.73(19) ?
N1 C9 C1 . . 114.76(16) ?
N1 C9 H9A . . 108.6 ?
C1 C9 H9A . . 108.6 ?
N1 C9 H9B . . 108.6 ?
C1 C9 H9B . . 108.6 ?
H9A C9 H9B . . 107.6 ?
C9 N1 H1A . . 109.5 ?
C9 N1 H1B . . 109.5 ?
H1A N1 H1B . . 109.5 ?
C9 N1 H1C . . 109.5 ?
H1A N1 H1C . . 109.5 ?
H1B N1 H1C . . 109.5 ?
C8 O2 H2C . . 109.5 ?
O3 N2 O4 . . 121.46(18) ?
O3 N2 O5 . . 120.20(16) ?
O4 N2 O5 . . 118.34(18) ?

loop_
_geom_bond_atom_site_label_1
_geom_bond_atom_site_label_2
_geom_bond_site_symmetry_2
_geom_bond_distance
_geom_bond_publ_flag
C1 C2 . 1.531(3) ?
C1 C9 . 1.536(3) ?
C1 C7 . 1.552(3) ?
C1 C6 . 1.552(3) ?
C2 C3 . 1.522(3) ?
C2 H2A . 0.9900 ?
C2 H2B . 0.9900 ?
C3 C4 . 1.525(3) ?
C3 H3B . 0.9900 ?
C3 H3A . 0.9900 ?
C4 C5 . 1.530(3) ?
C4 H4B . 0.9900 ?
C4 H4A . 0.9900 ?
C5 C6 . 1.528(3) ?
C5 H5A . 0.9900 ?
C5 H5B . 0.9900 ?
C6 H6B . 0.9900 ?
C6 H6A . 0.9900 ?
C7 C8 . 1.504(3) ?
C7 H7A . 0.9900 ?
C7 H7B . 0.9900 ?
C8 O1 . 1.214(3) ?
C8 O2 . 1.313(3) ?
C9 N1 . 1.484(3) ?
C9 H9A . 0.9900 ?
C9 H9B . 0.9900 ?
N1 H1A . 0.9100 ?
N1 H1B . 0.9100 ?
N1 H1C . 0.9100 ?
O2 H2C . 0.8400 ?
N2 O3 . 1.229(2) ?
N2 O4 . 1.243(2) ?
N2 O5 . 1.266(2) ?

loop_
_geom_hbond_atom_site_label_D
_geom_hbond_atom_site_label_H
_geom_hbond_atom_site_label_A
_geom_hbond_site_symmetry_A
_geom_hbond_distance_DH
_geom_hbond_distance_HA
_geom_hbond_distance_DA
_geom_hbond_angle_DHA
_geom_hbond_publ_flag
N1 H1A O5 2_654 0.91 2.02 2.828(2) 147 y
N1 H1A O4 2_654 0.91 2.41 3.215(2) 147 y
N1 H1A N2 2_654 0.91 2.58 3.465(3) 164 y
N1 H1B O4 4_646 0.91 2.06 2.951(3) 168 y
N1 H1B O3 4_646 0.91 2.47 3.022(2) 119 y
N1 H1B N2 4_646 0.91 2.60 3.390(3) 146 y
N1 H1C O1 . 0.91 1.90 2.760(2) 157 y
O2 H2C O5 . 0.84 1.81 2.646(2) 175 y
O2 H2C N2 . 0.84 2.60 3.376(2) 154 y

loop_
_geom_torsion_atom_site_label_1
_geom_torsion_atom_site_label_2
_geom_torsion_atom_site_label_3
_geom_torsion_atom_site_label_4
_geom_torsion_site_symmetry_1
_geom_torsion_site_symmetry_2
_geom_torsion_site_symmetry_3
_geom_torsion_site_symmetry_4
_geom_torsion
_geom_torsion_publ_flag
C9 C1 C2 C3 . . . . -65.3(2) ?
C7 C1 C2 C3 . . . . 169.32(17) ?
C6 C1 C2 C3 . . . . 53.6(2) ?
C1 C2 C3 C4 . . . . -56.9(3) ?
C2 C3 C4 C5 . . . . 56.0(3) ?
C3 C4 C5 C6 . . . . -54.9(3) ?
C4 C5 C6 C1 . . . . 54.1(3) ?
C2 C1 C6 C5 . . . . -52.2(2) ?
C9 C1 C6 C5 . . . . 70.0(2) ?
C7 C1 C6 C5 . . . . -170.79(19) ?
C2 C1 C7 C8 . . . . 49.5(2) ?
C9 C1 C7 C8 . . . . -76.7(2) ?
C6 C1 C7 C8 . . . . 166.91(19) ?
C1 C7 C8 O1 . . . . 63.3(3) ?
C1 C7 C8 O2 . . . . -118.1(2) ?
C2 C1 C9 N1 . . . . -49.7(2) ?
C7 C1 C9 N1 . . . . 75.1(2) ?
C6 C1 C9 N1 . . . . -169.31(18) ?
